data_7115947
loop_
_publ_author_name
'Jane V. Knichal'
'William J. Gee'
'Andrew D. Burrows'
'Paul R. Raithby'
'Simon J. Teat'
'Chick C. Wilson'

_publ_section_title
;
 A facile single crystal to single crystal transition with significant
 structural contraction on desolvation
;
_journal_name_full Chem.Commun.
_journal_page_first 14436
_journal_paper_doi 10.1039/C4cc06587E
_journal_volume 50
_journal_year 2014
_chemical_formula_moiety 'C20 H8 O8 Pb2'
_chemical_formula_sum 'C20 H8 O8 Pb2'
_chemical_formula_weight 790.64
_chemical_name_systematic
; 
 ? 
;
_space_group_IT_number 2
_symmetry_cell_setting triclinic
_symmetry_space_group_name_Hall '-P 1'
_symmetry_space_group_name_H-M 'P -1'
_atom_sites_solution_hydrogens geom
_atom_sites_solution_primary direct
_atom_sites_solution_secondary difmap
_audit_creation_method SHELXL-97
_cell_angle_alpha 100.148(3)
_cell_angle_beta 91.407(3)
_cell_angle_gamma 107.941(3)
_cell_formula_units_Z 2
_cell_length_a 9.3790(4)
_cell_length_b 10.0130(3)
_cell_length_c 10.3180(4)
_cell_measurement_reflns_used 5621
_cell_measurement_temperature 100(2)
_cell_measurement_theta_max 31.58
_cell_measurement_theta_min 2.92
_cell_volume 904.22(6)
_computing_cell_refinement 'Bruker SAINT'
_computing_data_collection 'Bruker APEX2'
_computing_data_reduction 'Bruker SAINT'
_computing_molecular_graphics 'POV-Ray, version 3.6, 2004'
_computing_publication_material 'ENCIFER 4.1 (CCDC)'
_computing_structure_refinement 'SHELXL-97 (Sheldrick, 1997)'
_computing_structure_solution 'SHELXS-97 (Sheldrick, 2008)'
_diffrn_ambient_temperature 100(2)
_diffrn_measured_fraction_theta_full 0.998
_diffrn_measured_fraction_theta_max 0.928
_diffrn_measurement_device_type 'bruker APEX-II CCD'
_diffrn_measurement_method '\f and \w scans'
_diffrn_radiation_monochromator graphite
_diffrn_radiation_source synchrotron
_diffrn_radiation_type synchrotron
_diffrn_radiation_wavelength 0.77490
_diffrn_reflns_av_R_equivalents 0.0847
_diffrn_reflns_av_sigmaI/netI 0.1217
_diffrn_reflns_limit_h_max 13
_diffrn_reflns_limit_h_min -13
_diffrn_reflns_limit_k_max 14
_diffrn_reflns_limit_k_min -14
_diffrn_reflns_limit_l_max 15
_diffrn_reflns_limit_l_min -14
_diffrn_reflns_number 13225
_diffrn_reflns_theta_full 25.00
_diffrn_reflns_theta_max 31.58
_diffrn_reflns_theta_min 2.92
_exptl_absorpt_coefficient_mu 18.645
_exptl_absorpt_correction_T_max 0.7469
_exptl_absorpt_correction_T_min 0.4877
_exptl_absorpt_correction_type multi-scan
_exptl_absorpt_process_details
;
CrysAlisPro, Agilent Technologies,
Version 1.171.37.31 (release 14-01-2014 CrysAlis171 .NET)
(compiled Jan 14 2014,18:38:05)
Empirical absorption correction using spherical harmonics,
 implemented in SCALE3 ABSPACK scaling algorithm.
;
_exptl_crystal_colour colourless
_exptl_crystal_density_diffrn 2.904
_exptl_crystal_density_method 'not measured'
_exptl_crystal_description needle
_exptl_crystal_F_000 712
_exptl_crystal_size_max 0.05
_exptl_crystal_size_mid 0.01
_exptl_crystal_size_min 0.01
_refine_diff_density_max 2.821
_refine_diff_density_min -2.454
_refine_diff_density_rms 0.327
_refine_ls_extinction_method none
_refine_ls_goodness_of_fit_ref 1.016
_refine_ls_hydrogen_treatment constr
_refine_ls_matrix_type full
_refine_ls_number_parameters 256
_refine_ls_number_reflns 5621
_refine_ls_number_restraints 0
_refine_ls_restrained_S_all 1.016
_refine_ls_R_factor_all 0.0987
_refine_ls_R_factor_gt 0.0505
_refine_ls_shift/su_max 0.000
_refine_ls_shift/su_mean 0.000
_refine_ls_structure_factor_coef Fsqd
_refine_ls_weighting_details 'calc w=1/[\s^2^(Fo^2^)+(0.0122P)^2^+0.0000P] where P=(Fo^2^+2Fc^2^)/3'
_refine_ls_weighting_scheme calc
_refine_ls_wR_factor_gt 0.1064
_refine_ls_wR_factor_ref 0.1203
_reflns_number_gt 3486
_reflns_number_total 5621
_reflns_threshold_expression >2sigma(I)
_cod_data_source_file c4cc06587e2.cif
_cod_data_source_block c:\bath1724
_cod_database_code 7115947

loop_
_symmetry_equiv_pos_as_xyz
'x, y, z'
'-x, -y, -z'

loop_
_atom_site_label
_atom_site_type_symbol
_atom_site_fract_x
_atom_site_fract_y
_atom_site_fract_z
_atom_site_U_iso_or_equiv
_atom_site_adp_type
_atom_site_occupancy
_atom_site_symmetry_multiplicity
_atom_site_calc_flag
_atom_site_refinement_flags
Pb1 Pb 0.77693(5) 0.39552(4) 0.04164(4) 0.02338(12) Uani 1 1 d .
O1 O 0.9238(9) 0.5489(7) -0.1004(8) 0.0223(17) Uani 1 1 d .
C1 C 0.8629(12) 0.6462(10) -0.0650(11) 0.020(2) Uani 1 1 d .
Pb2 Pb 0.44295(5) 1.03023(4) -0.18227(4) 0.02540(13) Uani 1 1 d .
O2 O 0.7682(10) 0.6380(8) 0.0187(8) 0.0255(18) Uani 1 1 d .
C2 C 0.9027(12) 0.7736(10) -0.1319(11) 0.021(2) Uani 1 1 d .
O4 O 0.8673(9) 1.2387(7) -0.1242(7) 0.0226(16) Uani 1 1 d .
C3 C 0.8376(12) 0.8810(10) -0.0952(10) 0.018(2) Uani 1 1 d .
H3 H 0.7671 0.8717 -0.0301 0.022 Uiso 1 1 calc R
O3 O 0.6786(9) 1.0791(7) -0.0559(7) 0.0202(15) Uani 1 1 d .
C4 C 0.8741(13) 1.0004(10) -0.1520(11) 0.020(2) Uani 1 1 d .
O5 O 0.5519(9) 0.8910(8) -0.3267(8) 0.0259(17) Uani 1 1 d .
C5 C 0.9790(12) 1.0169(10) -0.2469(11) 0.019(2) Uani 1 1 d .
H5 H 1.0040 1.0994 -0.2860 0.023 Uiso 1 1 calc R
O6 O 0.4482(10) 0.7693(9) -0.1769(9) 0.035(2) Uani 1 1 d .
C6 C 1.0471(12) 0.9104(10) -0.2841(11) 0.020(2) Uani 1 1 d .
O7 O 0.5717(9) 0.3251(7) -0.1280(8) 0.0227(16) Uani 1 1 d .
C7 C 1.0080(12) 0.7894(10) -0.2264(10) 0.018(2) Uani 1 1 d .
H7 H 1.0534 0.7171 -0.2515 0.022 Uiso 1 1 calc R
O8 O 0.5730(10) 0.1891(8) -0.3224(8) 0.0288(19) Uani 1 1 d .
C8 C 1.1496(14) 0.9262(11) -0.3834(11) 0.025(2) Uani 1 1 d .
C9 C 1.2460(6) 0.9411(5) -0.4603(5) 0.035(3) Uani 1 1 d .
H9 H 1.3218 0.9528 -0.5207 0.042 Uiso 1 1 calc R
C10 C 0.8021(6) 1.1148(5) -0.1102(5) 0.019(2) Uani 1 1 d R
C11 C 0.5871(6) 0.3094(5) -0.2524(5) 0.018(2) Uani 1 1 d R
C12 C 0.6177(6) 0.4347(5) -0.3145(5) 0.034(3) Uani 1 1 d R
C13 C 0.5655(6) 0.5464(5) -0.2657(5) 0.023(2) Uani 1 1 d R
H13 H 0.5144 0.5442 -0.1873 0.027 Uiso 1 1 calc R
C14 C 0.5855(12) 0.6619(10) -0.3279(11) 0.019(2) Uani 1 1 d .
C15 C 0.6780(12) 0.6753(9) -0.4324(10) 0.019(2) Uani 1 1 d .
H15 H 0.6976 0.7572 -0.4720 0.023 Uiso 1 1 calc R
C16 C 0.7409(14) 0.5699(11) -0.4781(11) 0.027(3) Uani 1 1 d .
C17 C 0.7071(14) 0.4461(11) -0.4248(10) 0.024(2) Uani 1 1 d .
H17 H 0.7433 0.3700 -0.4614 0.029 Uiso 1 1 calc R
C18 C 0.8418(14) 0.5870(11) -0.5857(11) 0.025(2) Uani 1 1 d .
C19 C 0.9258(10) 0.6094(8) -0.6666(8) 0.030(3) Uani 1 1 d .
H19 H 0.9943 0.6276 -0.7326 0.036 Uiso 1 1 calc R
C20 C 0.5244(10) 0.7809(8) -0.2746(8) 0.022(2) Uani 1 1 d R

loop_
_atom_site_aniso_label
_atom_site_aniso_U_11
_atom_site_aniso_U_22
_atom_site_aniso_U_33
_atom_site_aniso_U_23
_atom_site_aniso_U_13
_atom_site_aniso_U_12
Pb1 0.0311(3) 0.01602(18) 0.0283(2) 0.01160(16) 0.01180(19) 0.01035(17)
O1 0.037(5) 0.010(3) 0.025(4) 0.012(3) 0.005(3) 0.010(3)
C1 0.024(6) 0.009(4) 0.029(6) 0.011(4) 0.004(5) 0.003(4)
Pb2 0.0315(3) 0.0194(2) 0.0320(3) 0.01374(18) 0.0127(2) 0.01208(18)
O2 0.034(5) 0.023(4) 0.030(4) 0.015(3) 0.016(4) 0.018(3)
C2 0.017(6) 0.014(4) 0.026(6) -0.003(4) 0.001(4) 0.000(4)
O4 0.036(5) 0.015(3) 0.023(4) 0.013(3) 0.012(3) 0.011(3)
C3 0.020(5) 0.019(4) 0.016(5) 0.007(4) 0.008(4) 0.003(4)
O3 0.027(4) 0.017(3) 0.021(4) 0.010(3) 0.007(3) 0.011(3)
C4 0.030(6) 0.012(4) 0.024(6) 0.008(4) 0.010(5) 0.011(4)
O5 0.031(5) 0.023(4) 0.026(4) 0.012(3) 0.010(3) 0.008(3)
C5 0.019(6) 0.018(4) 0.022(5) 0.005(4) 0.008(4) 0.009(4)
O6 0.033(5) 0.027(4) 0.047(6) 0.017(4) 0.026(4) 0.008(4)
C6 0.025(6) 0.015(4) 0.023(5) 0.008(4) 0.009(4) 0.008(4)
O7 0.030(4) 0.018(3) 0.024(4) 0.010(3) 0.009(3) 0.010(3)
C7 0.029(6) 0.015(4) 0.019(5) 0.013(4) 0.004(4) 0.014(4)
O8 0.042(5) 0.018(3) 0.034(5) 0.012(3) 0.019(4) 0.014(3)
C8 0.034(7) 0.020(5) 0.022(6) 0.008(4) -0.002(5) 0.009(5)
C9 0.054(9) 0.021(5) 0.035(7) 0.011(5) 0.020(6) 0.015(5)
C10 0.023(6) 0.011(4) 0.029(6) 0.005(4) 0.008(4) 0.012(4)
C11 0.019(5) 0.022(5) 0.017(5) 0.010(4) 0.003(4) 0.006(4)
C12 0.030(7) 0.045(7) 0.020(6) 0.000(5) 0.007(5) 0.004(6)
C13 0.031(6) 0.019(5) 0.025(6) 0.011(4) 0.009(5) 0.015(4)
C14 0.017(5) 0.015(4) 0.030(6) 0.010(4) 0.013(4) 0.007(4)
C15 0.027(6) 0.009(4) 0.018(5) 0.006(4) -0.003(4) 0.001(4)
C16 0.036(7) 0.014(4) 0.026(6) 0.004(4) 0.009(5) 0.003(4)
C17 0.040(7) 0.026(5) 0.014(5) 0.013(4) 0.010(5) 0.014(5)
C18 0.037(7) 0.016(4) 0.019(6) 0.004(4) -0.001(5) 0.006(4)
C19 0.043(8) 0.022(5) 0.029(6) 0.011(5) 0.020(6) 0.013(5)
C20 0.027(6) 0.019(5) 0.026(6) 0.011(4) 0.003(5) 0.013(4)

loop_
_atom_type_symbol
_atom_type_description
_atom_type_scat_dispersion_real
_atom_type_scat_dispersion_imag
_atom_type_scat_source
C C 0.0033 0.0016 'International Tables Vol C Tables 4.2.6.8 and 6.1.1.4'
H H 0.0000 0.0000 'International Tables Vol C Tables 4.2.6.8 and 6.1.1.4'
O O 0.0106 0.0060 'International Tables Vol C Tables 4.2.6.8 and 6.1.1.4'
Pb Pb -3.3944 10.1111 'International Tables Vol C Tables 4.2.6.8 and 6.1.1.4'

loop_
_geom_angle_atom_site_label_1
_geom_angle_atom_site_label_2
_geom_angle_atom_site_label_3
_geom_angle
_geom_angle_site_symmetry_1
_geom_angle_site_symmetry_3
O7 Pb1 O1 86.9(3) . .
O7 Pb1 O4 80.5(3) . 1_545
O1 Pb1 O4 73.8(2) . 1_545
O7 Pb1 O2 80.6(3) . .
O1 Pb1 O2 53.3(2) . .
O4 Pb1 O2 124.4(2) 1_545 .
O7 Pb1 O1 147.3(2) . 2_765
O1 Pb1 O1 69.5(3) . 2_765
O4 Pb1 O1 71.5(3) 1_545 2_765
O2 Pb1 O1 101.2(2) . 2_765
C1 O1 Pb1 92.7(6) . .
C1 O1 Pb1 120.0(6) . 2_765
Pb1 O1 Pb1 110.5(3) . 2_765
O2 C1 O1 123.1(8) . .
O2 C1 C2 118.6(9) . .
O1 C1 C2 118.2(9) . .
O5 Pb2 O3 80.5(3) . .
O5 Pb2 O8 76.1(2) . 1_565
O3 Pb2 O8 88.8(3) . 1_565
O5 Pb2 O6 52.0(2) . .
O3 Pb2 O6 78.5(3) . .
O8 Pb2 O6 127.8(3) 1_565 .
C1 O2 Pb1 90.8(6) . .
C3 C2 C7 119.1(9) . .
C3 C2 C1 119.3(9) . .
C7 C2 C1 121.5(9) . .
C10 O4 Pb1 106.1(5) . 1_565
C4 C3 C2 120.9(9) . .
C4 C3 H3 119.6 . .
C2 C3 H3 119.6 . .
C10 O3 Pb2 120.2(5) . .
C3 C4 C5 120.4(9) . .
C3 C4 C10 119.7(9) . .
C5 C4 C10 119.9(8) . .
C20 O5 Pb2 100.3(6) . .
C4 C5 C6 119.5(9) . .
C4 C5 H5 120.2 . .
C6 C5 H5 120.2 . .
C20 O6 Pb2 86.2(5) . .
C7 C6 C5 119.4(9) . .
C7 C6 C8 121.6(10) . .
C5 C6 C8 119.0(9) . .
C11 O7 Pb1 124.5(5) . .
C6 C7 C2 120.7(9) . .
C6 C7 H7 119.6 . .
C2 C7 H7 119.6 . .
C11 O8 Pb2 101.5(5) . 1_545
C9 C8 C6 174.7(12) . .
C8 C9 H9 180.0 . .
O4 C10 O3 123.2(6) . .
O4 C10 C4 119.3(6) . .
O3 C10 C4 117.4(6) . .
O8 C11 O7 121.8(6) . .
O8 C11 C12 119.4(4) . .
O7 C11 C12 118.7(4) . .
C13 C12 C17 118.5(5) . .
C13 C12 C11 120.9 . .
C17 C12 C11 120.6(5) . .
C12 C13 C14 121.7(5) . .
C12 C13 H13 119.2 . .
C14 C13 H13 119.2 . .
C13 C14 C15 119.3(8) . .
C13 C14 C20 120.7(8) . .
C15 C14 C20 119.6(8) . .
C16 C15 C14 120.2(9) . .
C16 C15 H15 119.9 . .
C14 C15 H15 119.9 . .
C15 C16 C17 120.3(10) . .
C15 C16 C18 119.8(9) . .
C17 C16 C18 119.9(10) . .
C16 C17 C12 119.5(9) . .
C16 C17 H17 120.3 . .
C12 C17 H17 120.3 . .
C19 C18 C16 175.7(11) . .
C18 C19 H19 180.0 . .
O6 C20 O5 121.3(8) . .
O6 C20 C14 118.3(7) . .
O5 C20 C14 120.4(8) . .

loop_
_geom_bond_atom_site_label_1
_geom_bond_atom_site_label_2
_geom_bond_distance
_geom_bond_site_symmetry_2
Pb1 O7 2.414(8) .
Pb1 O1 2.448(7) .
Pb1 O4 2.461(7) 1_545
Pb1 O2 2.506(7) .
Pb1 O1 2.719(8) 2_765
O1 C1 1.279(12) .
O1 Pb1 2.719(8) 2_765
C1 O2 1.248(13) .
C1 C2 1.508(13) .
Pb2 O5 2.330(8) .
Pb2 O3 2.407(8) .
Pb2 O8 2.410(7) 1_565
Pb2 O6 2.639(8) .
C2 C3 1.396(14) .
C2 C7 1.398(14) .
O4 C10 1.239(8) .
O4 Pb1 2.461(7) 1_565
C3 C4 1.377(13) .
C3 H3 0.9500 .
O3 C10 1.277(9) .
C4 C5 1.400(14) .
C4 C10 1.507(11) .
O5 C20 1.269(10) .
C5 C6 1.407(14) .
C5 H5 0.9500 .
O6 C20 1.252(11) .
C6 C7 1.396(12) .
C6 C8 1.419(15) .
O7 C11 1.283(9) .
C7 H7 0.9500 .
O8 C11 1.257(9) .
O8 Pb2 2.410(7) 1_545
C8 C9 1.209(13) .
C9 H9 0.9500 .
C11 C12 1.4620 .
C12 C13 1.3763 .
C12 C17 1.430(11) .
C13 C14 1.386(10) .
C13 H13 0.9500 .
C14 C15 1.399(14) .
C14 C20 1.503(12) .
C15 C16 1.380(15) .
C15 H15 0.9500 .
C16 C17 1.395(14) .
C16 C18 1.475(16) .
C17 H17 0.9500 .
C18 C19 1.166(14) .
C19 H19 0.9500 .
